data_8105420
loop_
_publ_author_name
'Mokolokolo, Pennie P.'
'Alexander, Orbett T.'
'Schutte-Smith, Marietjie'
'Brink, Alice'
'Roodt, Andreas'

_publ_section_title
;
 Crystal structure of
 monocarbonyl[2-((cyclopentylmethylene)amino)-5-methylphenolato-\k2N,O]
 (tricyclohexylphosphine)rhodium(I), C32H48NO2PRh
;
_journal_issue 5
_journal_name_full 'Zeitschrift f\"ur Kristallographie - New Crystal Structures'
_journal_page_first 1199
_journal_page_last 1201
_journal_paper_doi 10.1515/ncrs-2020-0248
_journal_volume 235
_journal_year 2020
_chemical_formula_moiety '4(C32 H49 N O2 P Rh)'
_chemical_formula_sum 'C128 H196 N4 O8 P4 Rh4'
_chemical_formula_weight 2454.40
_space_group_crystal_system orthorhombic
_space_group_IT_number 19
_space_group_name_Hall 'P 2ac 2ab'
_space_group_name_H-M_alt 'P 21 21 21'
_atom_sites_solution_hydrogens geom
_cell_angle_alpha 90
_cell_angle_beta 90
_cell_angle_gamma 90
_cell_formula_units_Z 1
_cell_length_a 26.784(10)
_cell_length_b 8.837(3)
_cell_length_c 12.759(4)
_cell_measurement_reflns_used 9703
_cell_measurement_temperature 100(2)
_cell_measurement_theta_max 27.67
_cell_measurement_theta_min 3.07
_cell_volume 3019.9(18)
_computing_cell_refinement 'BRUKER SAINT'
_computing_data_collection 'BRUKER APEX2'
_computing_data_reduction 'BRUKER SAINT'
_computing_molecular_graphics 'Olex2 1.3 (Dolomanov et al., 2009)'
_computing_publication_material 'Olex2 1.3 (Dolomanov et al., 2009)'
_computing_structure_refinement 'SHELXL 2017/1 (Sheldrick, 2015)'
_computing_structure_solution 'ShelXT (Sheldrick, 2015)'
_diffrn_ambient_temperature 100
_diffrn_measured_fraction_theta_full 0.996
_diffrn_measured_fraction_theta_max 0.997
_diffrn_measurement_device_type 'Bruker APEX-II CCD'
_diffrn_measurement_method '\w scans'
_diffrn_radiation_type MoK\a
_diffrn_radiation_wavelength 0.71073
_diffrn_reflns_av_R_equivalents 0.0759
_diffrn_reflns_av_unetI/netI 0.0375
_diffrn_reflns_Laue_measured_fraction_full 0.996
_diffrn_reflns_Laue_measured_fraction_max 0.997
_diffrn_reflns_limit_h_max 35
_diffrn_reflns_limit_h_min -35
_diffrn_reflns_limit_k_max 11
_diffrn_reflns_limit_k_min -11
_diffrn_reflns_limit_l_max 16
_diffrn_reflns_limit_l_min -14
_diffrn_reflns_number 56087
_diffrn_reflns_point_group_measured_fraction_full 0.997
_diffrn_reflns_point_group_measured_fraction_max 0.998
_diffrn_reflns_theta_full 25.242
_diffrn_reflns_theta_max 27.997
_diffrn_reflns_theta_min 2.427
_exptl_absorpt_coefficient_mu 0.647
_exptl_absorpt_correction_T_max 0.7457
_exptl_absorpt_correction_T_min 0.7053
_exptl_absorpt_correction_type multi-scan
_exptl_absorpt_process_details SADABS
_exptl_crystal_colour Yellow
_exptl_crystal_density_diffrn 1.350
_exptl_crystal_density_meas .
_exptl_crystal_description Block
_exptl_crystal_F_000 1296
_exptl_crystal_size_max 0.307
_exptl_crystal_size_mid 0.303
_exptl_crystal_size_min 0.277
_refine_diff_density_max 0.460
_refine_diff_density_min -0.904
_refine_diff_density_rms 0.098
_refine_ls_abs_structure_details
;
 Refined as an inversion twin.
;
_refine_ls_abs_structure_Flack 0.02(4)
_refine_ls_extinction_coef .
_refine_ls_extinction_method none
_refine_ls_goodness_of_fit_ref 1.165
_refine_ls_hydrogen_treatment constr
_refine_ls_matrix_type full
_refine_ls_number_parameters 336
_refine_ls_number_reflns 7280
_refine_ls_number_restraints 1
_refine_ls_restrained_S_all 1.165
_refine_ls_R_factor_all 0.0432
_refine_ls_R_factor_gt 0.0400
_refine_ls_shift/su_max 0.001
_refine_ls_shift/su_mean 0.000
_refine_ls_structure_factor_coef Fsqd
_refine_ls_weighting_details 'w=1/[\s^2^(Fo^2^)+(0.0312P)^2^+2.1473P] where P=(Fo^2^+2Fc^2^)/3'
_refine_ls_weighting_scheme calc
_refine_ls_wR_factor_gt 0.0906
_refine_ls_wR_factor_ref 0.0920
_reflns_Friedel_coverage 0.780
_reflns_Friedel_fraction_full 0.999
_reflns_Friedel_fraction_max 0.999
_reflns_number_gt 6798
_reflns_number_total 7280
_reflns_threshold_expression 'I > 2\s(I)'
_cod_data_source_file suppl_ncrs-2020-0248_suppl.cif
_cod_data_source_block nuwe
_cod_original_cell_volume 3020.0(18)
_cod_database_code 8105420
_shelx_space_group_comment
;
The symmetry employed for this shelxl refinement is uniquely defined
by the following loop, which should always be used as a source of
symmetry information in preference to the above space-group names.
They are only intended as comments.
;

loop_
_space_group_symop_operation_xyz
'x, y, z'
'-x+1/2, -y, z+1/2'
'-x, y+1/2, -z+1/2'
'x+1/2, -y+1/2, -z'

loop_
_atom_site_label
_atom_site_type_symbol
_atom_site_fract_x
_atom_site_fract_y
_atom_site_fract_z
_atom_site_U_iso_or_equiv
_atom_site_adp_type
_atom_site_occupancy
_atom_site_site_symmetry_order
_atom_site_calc_flag
_atom_site_refinement_flags_posn
_atom_site_refinement_flags_adp
_atom_site_refinement_flags_occupancy
_atom_site_disorder_assembly
_atom_site_disorder_group
Rh1 Rh 0.40316(2) 0.82694(4) 0.61162(3) 0.03373(10) Uani 1 1 d . . . . .
P1 P 0.37808(4) 0.67007(16) 0.48008(9) 0.0304(2) Uani 1 1 d D . . . .
O1 O 0.47277(13) 0.7938(4) 0.5524(3) 0.0479(10) Uani 1 1 d . . . . .
O2 O 0.29663(17) 0.8552(8) 0.6634(5) 0.097(2) Uani 1 1 d . . . . .
N1 N 0.43465(15) 0.9765(5) 0.7250(3) 0.0349(9) Uani 1 1 d . . . . .
C1 C 0.51311(18) 0.8757(5) 0.5652(4) 0.0340(10) Uani 1 1 d . . . . .
C2 C 0.55303(19) 0.8580(6) 0.4928(4) 0.0412(12) Uani 1 1 d . . . . .
H2 H 0.549356 0.787056 0.437360 0.049 Uiso 1 1 calc R U . . .
C3 C 0.5965(2) 0.9386(5) 0.4995(4) 0.0435(11) Uani 1 1 d . . . . .
C4 C 0.6369(2) 0.9251(8) 0.4184(5) 0.0572(16) Uani 1 1 d . . . . .
H4A H 0.666947 0.881958 0.450690 0.086 Uiso 1 1 calc R U . . .
H4B H 0.644657 1.025489 0.390196 0.086 Uiso 1 1 calc R U . . .
H4C H 0.625586 0.858916 0.361590 0.086 Uiso 1 1 calc R U . . .
C5 C 0.6024(2) 1.0380(6) 0.5850(5) 0.0480(13) Uani 1 1 d . . . . .
H5 H 0.632771 1.092501 0.592951 0.058 Uiso 1 1 calc R U . . .
C6 C 0.5650(2) 1.0569(6) 0.6564(5) 0.0439(12) Uani 1 1 d . . . . .
H6 H 0.570075 1.123937 0.713593 0.053 Uiso 1 1 calc R U . . .
C7 C 0.51905(18) 0.9796(5) 0.6478(4) 0.0352(10) Uani 1 1 d . . . . .
C8 C 0.48107(19) 1.0178(6) 0.7224(4) 0.0380(11) Uani 1 1 d . . . . .
H8 H 0.491369 1.082570 0.777705 0.046 Uiso 1 1 calc R U . . .
C9 C 0.4053(2) 1.0490(6) 0.8078(4) 0.0432(11) Uani 1 1 d . . . . .
H9 H 0.429241 1.105901 0.853202 0.052 Uiso 1 1 calc R U . . .
C10 C 0.3753(2) 0.9435(7) 0.8796(5) 0.0548(14) Uani 1 1 d . . . . .
H10A H 0.359296 0.861047 0.839314 0.066 Uiso 1 1 calc R U . . .
H10B H 0.396714 0.899099 0.934919 0.066 Uiso 1 1 calc R U . . .
C11 C 0.3368(3) 1.0500(10) 0.9257(7) 0.087(3) Uani 1 1 d . . . . .
H11A H 0.306434 0.993237 0.945553 0.105 Uiso 1 1 calc R U . . .
H11B H 0.350370 1.099817 0.989103 0.105 Uiso 1 1 calc R U . . .
C12 C 0.3248(2) 1.1640(9) 0.8456(5) 0.0662(17) Uani 1 1 d . . . . .
H12A H 0.321520 1.265107 0.878223 0.079 Uiso 1 1 calc R U . . .
H12B H 0.292797 1.138495 0.810889 0.079 Uiso 1 1 calc R U . . .
C13 C 0.3673(2) 1.1642(7) 0.7655(5) 0.0534(13) Uani 1 1 d . . . . .
H13A H 0.382456 1.266033 0.759944 0.064 Uiso 1 1 calc R U . . .
H13B H 0.354965 1.133358 0.695483 0.064 Uiso 1 1 calc R U . . .
C14 C 0.3387(2) 0.8448(8) 0.6469(5) 0.0561(15) Uani 1 1 d . . . . .
C21 C 0.3648(2) 0.7756(6) 0.3592(4) 0.0425(12) Uani 1 1 d . . . . .
H21 H 0.355303 0.700647 0.303999 0.051 Uiso 1 1 calc R U . . .
C22 C 0.3207(2) 0.8817(7) 0.3748(6) 0.0563(15) Uani 1 1 d . . . . .
H22A H 0.328530 0.953599 0.431993 0.068 Uiso 1 1 calc R U . . .
H22B H 0.291158 0.822069 0.396150 0.068 Uiso 1 1 calc R U . . .
C23 C 0.3084(3) 0.9702(9) 0.2758(6) 0.076(2) Uani 1 1 d . . . . .
H23A H 0.281130 1.042726 0.290492 0.091 Uiso 1 1 calc R U . . .
H23B H 0.296804 0.899677 0.220581 0.091 Uiso 1 1 calc R U . . .
C24 C 0.3546(4) 1.0561(10) 0.2370(7) 0.094(3) Uani 1 1 d . . . . .
H24A H 0.346675 1.107201 0.169933 0.113 Uiso 1 1 calc R U . . .
H24B H 0.363738 1.134776 0.288766 0.113 Uiso 1 1 calc R U . . .
C25 C 0.3976(4) 0.9513(10) 0.2214(7) 0.095(3) Uani 1 1 d . . . . .
H25A H 0.427206 1.010646 0.199635 0.114 Uiso 1 1 calc R U . . .
H25B H 0.389575 0.879592 0.164246 0.114 Uiso 1 1 calc R U . . .
C26 C 0.4102(3) 0.8629(8) 0.3197(5) 0.0647(18) Uani 1 1 d . . . . .
H26A H 0.421752 0.933413 0.374882 0.078 Uiso 1 1 calc R U . . .
H26B H 0.437621 0.791129 0.304530 0.078 Uiso 1 1 calc R U . . .
C31 C 0.42584(19) 0.5300(6) 0.4472(4) 0.0391(11) Uani 1 1 d . . . . .
H31 H 0.455338 0.597257 0.435364 0.047 Uiso 1 1 calc R U . . .
C32 C 0.4242(3) 0.4501(10) 0.3496(6) 0.084(3) Uani 1 1 d . . . . .
H32A H 0.424062 0.525508 0.292222 0.101 Uiso 1 1 calc R U . . .
H32B H 0.392193 0.394366 0.346077 0.101 Uiso 1 1 calc R U . . .
C33 C 0.4644(3) 0.3435(10) 0.3300(7) 0.083(2) Uani 1 1 d . . . . .
H33A H 0.452762 0.270185 0.276660 0.100 Uiso 1 1 calc R U . . .
H33B H 0.492703 0.400030 0.298929 0.100 Uiso 1 1 calc R U . . .
C34 C 0.4830(3) 0.2592(10) 0.4187(9) 0.096(3) Uani 1 1 d . . . . .
H34A H 0.462335 0.167136 0.426879 0.115 Uiso 1 1 calc R U . . .
H34B H 0.517473 0.225871 0.402702 0.115 Uiso 1 1 calc R U . . .
C35 C 0.4837(3) 0.3374(10) 0.5167(7) 0.082(2) Uani 1 1 d . . . . .
H35A H 0.515463 0.394301 0.521407 0.098 Uiso 1 1 calc R U . . .
H35B H 0.483876 0.261075 0.573423 0.098 Uiso 1 1 calc R U . . .
C36 C 0.4431(2) 0.4422(7) 0.5366(5) 0.0477(13) Uani 1 1 d . . . . .
H36A H 0.453804 0.513475 0.592100 0.057 Uiso 1 1 calc R U . . .
H36B H 0.414402 0.384042 0.564540 0.057 Uiso 1 1 calc R U . . .
C18 C 0.2499(3) 0.3206(10) 0.5277(7) 0.082(2) Uani 1 1 d . . . . .
H18A H 0.213609 0.314154 0.541944 0.099 Uiso 1 1 calc R U . . .
H18B H 0.262517 0.215517 0.522842 0.099 Uiso 1 1 calc R U . . .
C15 C 0.32237(14) 0.5514(5) 0.4993(4) 0.0391(11) Uani 1 1 d D . . . .
H15 H 0.297576 0.634778 0.509360 0.047 Uiso 1 1 calc R U . . .
C20 C 0.2991(2) 0.4803(7) 0.4108(6) 0.0610(17) Uani 1 1 d . . . . .
H20A H 0.289996 0.560985 0.360515 0.073 Uiso 1 1 calc R U . . .
H20B H 0.324634 0.416364 0.376227 0.073 Uiso 1 1 calc R U . . .
C17 C 0.2727(3) 0.3890(8) 0.6156(7) 0.071(2) Uani 1 1 d . . . . .
H17A H 0.281689 0.307582 0.665424 0.086 Uiso 1 1 calc R U . . .
H17B H 0.247307 0.453005 0.650432 0.086 Uiso 1 1 calc R U . . .
C16 C 0.3167(2) 0.4810(8) 0.5990(5) 0.0607(16) Uani 1 1 d . . . . .
H16A H 0.316993 0.561435 0.653024 0.073 Uiso 1 1 calc R U . . .
H16B H 0.346385 0.416648 0.611330 0.073 Uiso 1 1 calc R U . . .
C19 C 0.2561(2) 0.3892(8) 0.4273(6) 0.0672(19) Uani 1 1 d . . . . .
H19A H 0.256255 0.307682 0.374058 0.081 Uiso 1 1 calc R U . . .
H19B H 0.226306 0.452679 0.413508 0.081 Uiso 1 1 calc R U . . .

loop_
_atom_site_aniso_label
_atom_site_aniso_U_11
_atom_site_aniso_U_22
_atom_site_aniso_U_33
_atom_site_aniso_U_23
_atom_site_aniso_U_13
_atom_site_aniso_U_12
Rh1 0.03385(16) 0.03360(16) 0.03373(17) -0.00545(16) -0.00594(16) 0.00140(17)
P1 0.0283(5) 0.0317(5) 0.0310(5) -0.0009(5) -0.0056(4) -0.0010(5)
O1 0.0379(19) 0.047(2) 0.058(2) -0.0219(18) 0.0000(16) -0.0076(16)
O2 0.041(2) 0.142(6) 0.107(4) -0.068(4) 0.010(2) 0.008(3)
N1 0.045(2) 0.031(2) 0.029(2) -0.0066(16) -0.0096(17) 0.0022(18)
C1 0.033(2) 0.031(2) 0.038(2) -0.0021(19) -0.008(2) 0.0020(18)
C2 0.044(3) 0.041(3) 0.039(3) -0.007(2) -0.003(2) -0.002(2)
C3 0.042(3) 0.037(2) 0.052(3) 0.000(2) -0.007(3) 0.000(2)
C4 0.054(4) 0.057(4) 0.060(4) 0.002(3) 0.002(3) -0.010(3)
C5 0.042(3) 0.040(3) 0.061(4) -0.006(2) -0.003(3) -0.007(2)
C6 0.044(3) 0.040(3) 0.048(3) -0.015(2) -0.010(2) -0.003(2)
C7 0.039(2) 0.030(2) 0.037(3) -0.0017(19) -0.010(2) 0.002(2)
C8 0.046(3) 0.035(3) 0.034(3) -0.008(2) -0.010(2) 0.001(2)
C9 0.053(3) 0.037(2) 0.039(3) -0.009(2) -0.001(3) 0.002(3)
C10 0.075(4) 0.050(3) 0.040(3) 0.005(3) 0.006(3) 0.002(3)
C11 0.105(6) 0.084(5) 0.073(5) 0.014(4) 0.045(5) 0.016(5)
C12 0.057(3) 0.069(4) 0.073(4) -0.015(4) 0.011(3) 0.008(4)
C13 0.069(4) 0.038(3) 0.054(3) -0.004(3) 0.007(3) 0.011(3)
C14 0.046(3) 0.063(4) 0.059(4) -0.026(3) -0.003(2) 0.003(3)
C21 0.049(3) 0.041(3) 0.037(3) 0.007(2) -0.008(2) -0.006(2)
C22 0.051(3) 0.053(3) 0.064(4) 0.014(3) -0.016(3) 0.006(3)
C23 0.084(5) 0.061(4) 0.082(5) 0.022(4) -0.035(4) 0.001(4)
C24 0.130(8) 0.064(5) 0.087(6) 0.039(5) -0.019(6) 0.000(5)
C25 0.127(8) 0.086(6) 0.072(5) 0.041(4) 0.014(5) -0.002(6)
C26 0.063(4) 0.064(4) 0.067(4) 0.024(3) 0.010(3) -0.001(3)
C31 0.033(2) 0.035(3) 0.049(3) -0.007(2) -0.009(2) -0.004(2)
C32 0.112(6) 0.094(6) 0.048(4) -0.012(4) -0.001(4) 0.052(5)
C33 0.066(4) 0.078(5) 0.106(6) -0.033(5) 0.009(4) 0.020(4)
C34 0.068(5) 0.076(5) 0.144(9) -0.014(6) -0.001(5) 0.031(4)
C35 0.081(5) 0.057(4) 0.108(6) 0.008(5) -0.026(4) 0.029(4)
C36 0.047(3) 0.046(3) 0.050(3) 0.004(2) -0.010(3) 0.006(2)
C18 0.052(4) 0.072(5) 0.123(7) 0.009(6) -0.002(4) -0.018(4)
C15 0.031(2) 0.042(3) 0.044(3) 0.001(2) 0.001(2) -0.002(2)
C20 0.053(3) 0.051(3) 0.079(5) -0.001(3) -0.018(3) -0.012(3)
C17 0.060(4) 0.070(4) 0.084(5) 0.027(4) 0.014(4) -0.009(3)
C16 0.052(3) 0.067(4) 0.063(4) 0.016(3) -0.005(3) -0.012(3)
C19 0.049(4) 0.063(4) 0.089(5) -0.014(4) -0.001(3) -0.013(3)

loop_
_atom_type_symbol
_atom_type_description
_atom_type_scat_dispersion_real
_atom_type_scat_dispersion_imag
_atom_type_scat_source
C C 0.0033 0.0016 'International Tables Vol C Tables 4.2.6.8 and 6.1.1.4'
H H 0.0000 0.0000 'International Tables Vol C Tables 4.2.6.8 and 6.1.1.4'
N N 0.0061 0.0033 'International Tables Vol C Tables 4.2.6.8 and 6.1.1.4'
O O 0.0106 0.0060 'International Tables Vol C Tables 4.2.6.8 and 6.1.1.4'
P P 0.1023 0.0942 'International Tables Vol C Tables 4.2.6.8 and 6.1.1.4'
Rh Rh -1.1178 0.9187 'International Tables Vol C Tables 4.2.6.8 and 6.1.1.4'

loop_
_geom_angle_atom_site_label_1
_geom_angle_atom_site_label_2
_geom_angle_atom_site_label_3
_geom_angle
_geom_angle_site_symmetry_1
_geom_angle_site_symmetry_3
O1 Rh1 P1 84.77(10) . .
O1 Rh1 N1 88.78(15) . .
N1 Rh1 P1 173.29(12) . .
C14 Rh1 P1 87.42(19) . .
C14 Rh1 O1 171.9(2) . .
C14 Rh1 N1 99.0(2) . .
C21 P1 Rh1 111.50(18) . .
C21 P1 C15 104.1(2) . .
C31 P1 Rh1 111.99(16) . .
C31 P1 C21 106.7(3) . .
C31 P1 C15 102.3(2) . .
C15 P1 Rh1 119.19(18) . .
C1 O1 Rh1 129.1(3) . .
C8 N1 Rh1 122.4(3) . .
C8 N1 C9 114.2(4) . .
C9 N1 Rh1 123.2(3) . .
O1 C1 C2 118.6(4) . .
O1 C1 C7 123.1(5) . .
C7 C1 C2 118.3(4) . .
C1 C2 H2 118.6 . .
C3 C2 C1 122.9(5) . .
C3 C2 H2 118.6 . .
C2 C3 C4 122.0(5) . .
C2 C3 C5 117.9(5) . .
C5 C3 C4 120.1(5) . .
C3 C4 H4A 109.5 . .
C3 C4 H4B 109.5 . .
C3 C4 H4C 109.5 . .
H4A C4 H4B 109.5 . .
H4A C4 H4C 109.5 . .
H4B C4 H4C 109.5 . .
C3 C5 H5 119.7 . .
C6 C5 C3 120.7(5) . .
C6 C5 H5 119.7 . .
C5 C6 H6 119.0 . .
C5 C6 C7 122.0(5) . .
C7 C6 H6 119.0 . .
C1 C7 C6 118.2(5) . .
C1 C7 C8 124.8(4) . .
C6 C7 C8 117.0(4) . .
N1 C8 C7 129.1(4) . .
N1 C8 H8 115.4 . .
C7 C8 H8 115.4 . .
N1 C9 H9 107.1 . .
N1 C9 C10 116.5(4) . .
N1 C9 C13 113.1(4) . .
C10 C9 H9 107.1 . .
C10 C9 C13 105.4(5) . .
C13 C9 H9 107.1 . .
C9 C10 H10A 111.3 . .
C9 C10 H10B 111.3 . .
H10A C10 H10B 109.2 . .
C11 C10 C9 102.2(5) . .
C11 C10 H10A 111.3 . .
C11 C10 H10B 111.3 . .
C10 C11 H11A 110.1 . .
C10 C11 H11B 110.1 . .
H11A C11 H11B 108.5 . .
C12 C11 C10 107.8(6) . .
C12 C11 H11A 110.1 . .
C12 C11 H11B 110.1 . .
C11 C12 H12A 110.2 . .
C11 C12 H12B 110.2 . .
C11 C12 C13 107.6(6) . .
H12A C12 H12B 108.5 . .
C13 C12 H12A 110.2 . .
C13 C12 H12B 110.2 . .
C9 C13 H13A 110.8 . .
C9 C13 H13B 110.8 . .
C12 C13 C9 104.9(5) . .
C12 C13 H13A 110.8 . .
C12 C13 H13B 110.8 . .
H13A C13 H13B 108.8 . .
O2 C14 Rh1 175.9(6) . .
P1 C21 H21 107.7 . .
C22 C21 P1 110.8(4) . .
C22 C21 H21 107.7 . .
C22 C21 C26 110.5(5) . .
C26 C21 P1 112.3(4) . .
C26 C21 H21 107.7 . .
C21 C22 H22A 109.2 . .
C21 C22 H22B 109.2 . .
C21 C22 C23 112.2(6) . .
H22A C22 H22B 107.9 . .
C23 C22 H22A 109.2 . .
C23 C22 H22B 109.2 . .
C22 C23 H23A 109.6 . .
C22 C23 H23B 109.6 . .
C22 C23 C24 110.3(6) . .
H23A C23 H23B 108.1 . .
C24 C23 H23A 109.6 . .
C24 C23 H23B 109.6 . .
C23 C24 H24A 109.4 . .
C23 C24 H24B 109.4 . .
H24A C24 H24B 108.0 . .
C25 C24 C23 111.0(7) . .
C25 C24 H24A 109.4 . .
C25 C24 H24B 109.4 . .
C24 C25 H25A 109.1 . .
C24 C25 H25B 109.1 . .
C24 C25 C26 112.4(7) . .
H25A C25 H25B 107.9 . .
C26 C25 H25A 109.1 . .
C26 C25 H25B 109.1 . .
C21 C26 H26A 109.5 . .
C21 C26 H26B 109.5 . .
C25 C26 C21 110.9(6) . .
C25 C26 H26A 109.5 . .
C25 C26 H26B 109.5 . .
H26A C26 H26B 108.0 . .
P1 C31 H31 100.7 . .
C32 C31 P1 120.8(4) . .
C32 C31 H31 100.7 . .
C32 C31 C36 115.4(5) . .
C36 C31 P1 113.8(4) . .
C36 C31 H31 100.7 . .
C31 C32 H32A 108.2 . .
C31 C32 H32B 108.2 . .
C31 C32 C33 116.6(7) . .
H32A C32 H32B 107.3 . .
C33 C32 H32A 108.2 . .
C33 C32 H32B 108.2 . .
C32 C33 H33A 108.0 . .
C32 C33 H33B 108.0 . .
H33A C33 H33B 107.3 . .
C34 C33 C32 117.1(7) . .
C34 C33 H33A 108.0 . .
C34 C33 H33B 108.0 . .
C33 C34 H34A 108.3 . .
C33 C34 H34B 108.3 . .
H34A C34 H34B 107.4 . .
C35 C34 C33 116.1(7) . .
C35 C34 H34A 108.3 . .
C35 C34 H34B 108.3 . .
C34 C35 H35A 108.1 . .
C34 C35 H35B 108.1 . .
C34 C35 C36 116.9(6) . .
H35A C35 H35B 107.3 . .
C36 C35 H35A 108.1 . .
C36 C35 H35B 108.1 . .
C31 C36 H36A 108.3 . .
C31 C36 H36B 108.3 . .
C35 C36 C31 116.1(6) . .
C35 C36 H36A 108.3 . .
C35 C36 H36B 108.3 . .
H36A C36 H36B 107.4 . .
H18A C18 H18B 107.1 . .
C17 C18 H18A 107.6 . .
C17 C18 H18B 107.6 . .
C17 C18 C19 118.7(7) . .
C19 C18 H18A 107.6 . .
C19 C18 H18B 107.6 . .
P1 C15 H15 97.8 . .
C20 C15 P1 119.8(4) . .
C20 C15 H15 97.8 . .
C16 C15 P1 117.0(4) . .
C16 C15 H15 97.8 . .
C16 C15 C20 117.7(4) . .
C15 C20 H20A 107.6 . .
C15 C20 H20B 107.6 . .
H20A C20 H20B 107.0 . .
C19 C20 C15 118.9(6) . .
C19 C20 H20A 107.6 . .
C19 C20 H20B 107.6 . .
C18 C17 H17A 107.7 . .
C18 C17 H17B 107.7 . .
C18 C17 C16 118.5(7) . .
H17A C17 H17B 107.1 . .
C16 C17 H17A 107.7 . .
C16 C17 H17B 107.7 . .
C15 C16 C17 117.6(6) . .
C15 C16 H16A 107.9 . .
C15 C16 H16B 107.9 . .
C17 C16 H16A 107.9 . .
C17 C16 H16B 107.9 . .
H16A C16 H16B 107.2 . .
C18 C19 H19A 107.8 . .
C18 C19 H19B 107.8 . .
C20 C19 C18 117.8(6) . .
C20 C19 H19A 107.8 . .
C20 C19 H19B 107.8 . .
H19A C19 H19B 107.2 . .

loop_
_geom_bond_atom_site_label_1
_geom_bond_atom_site_label_2
_geom_bond_distance
_geom_bond_site_symmetry_2
Rh1 P1 2.2781(13) .
Rh1 O1 2.033(4) .
Rh1 N1 2.133(4) .
Rh1 C14 1.790(6) .
P1 C21 1.837(5) .
P1 C31 1.828(5) .
P1 C15 1.840(2) .
O1 C1 1.311(6) .
O2 C14 1.151(7) .
N1 C8 1.296(6) .
N1 C9 1.464(6) .
C1 C2 1.422(7) .
C1 C7 1.407(7) .
C2 H2 0.9500 .
C2 C3 1.368(8) .
C3 C4 1.502(8) .
C3 C5 1.410(7) .
C4 H4A 0.9800 .
C4 H4B 0.9800 .
C4 H4C 0.9800 .
C5 H5 0.9500 .
C5 C6 1.364(8) .
C6 H6 0.9500 .
C6 C7 1.413(7) .
C7 C8 1.433(7) .
C8 H8 0.9500 .
C9 H9 1.0000 .
C9 C10 1.534(8) .
C9 C13 1.539(8) .
C10 H10A 0.9900 .
C10 H10B 0.9900 .
C10 C11 1.514(9) .
C11 H11A 0.9900 .
C11 H11B 0.9900 .
C11 C12 1.470(11) .
C12 H12A 0.9900 .
C12 H12B 0.9900 .
C12 C13 1.530(8) .
C13 H13A 0.9900 .
C13 H13B 0.9900 .
C21 H21 1.0000 .
C21 C22 1.520(8) .
C21 C26 1.526(8) .
C22 H22A 0.9900 .
C22 H22B 0.9900 .
C22 C23 1.522(9) .
C23 H23A 0.9900 .
C23 H23B 0.9900 .
C23 C24 1.533(11) .
C24 H24A 0.9900 .
C24 H24B 0.9900 .
C24 C25 1.492(13) .
C25 H25A 0.9900 .
C25 H25B 0.9900 .
C25 C26 1.516(9) .
C26 H26A 0.9900 .
C26 H26B 0.9900 .
C31 H31 1.0000 .
C31 C32 1.432(9) .
C31 C36 1.455(8) .
C32 H32A 0.9900 .
C32 H32B 0.9900 .
C32 C33 1.452(9) .
C33 H33A 0.9900 .
C33 H33B 0.9900 .
C33 C34 1.445(13) .
C34 H34A 0.9900 .
C34 H34B 0.9900 .
C34 C35 1.428(12) .
C35 H35A 0.9900 .
C35 H35B 0.9900 .
C35 C36 1.452(9) .
C36 H36A 0.9900 .
C36 H36B 0.9900 .
C18 H18A 0.9900 .
C18 H18B 0.9900 .
C18 C17 1.413(11) .
C18 C19 1.427(11) .
C15 H15 1.0000 .
C15 C20 1.434(8) .
C15 C16 1.424(8) .
C20 H20A 0.9900 .
C20 H20B 0.9900 .
C20 C19 1.423(8) .
C17 H17A 0.9900 .
C17 H17B 0.9900 .
C17 C16 1.448(8) .
C16 H16A 0.9900 .
C16 H16B 0.9900 .
C19 H19A 0.9900 .
C19 H19B 0.9900 .

loop_
_geom_torsion_atom_site_label_1
_geom_torsion_atom_site_label_2
_geom_torsion_atom_site_label_3
_geom_torsion_atom_site_label_4
_geom_torsion
_geom_torsion_site_symmetry_1
_geom_torsion_site_symmetry_2
_geom_torsion_site_symmetry_3
_geom_torsion_site_symmetry_4
Rh1 P1 C21 C22 -64.6(4) . . . .
Rh1 P1 C21 C26 59.4(5) . . . .
Rh1 P1 C31 C32 -162.1(6) . . . .
Rh1 P1 C31 C36 54.1(4) . . . .
Rh1 P1 C15 C20 165.1(4) . . . .
Rh1 P1 C15 C16 -41.5(5) . . . .
Rh1 O1 C1 C2 -161.3(4) . . . .
Rh1 O1 C1 C7 19.4(7) . . . .
Rh1 N1 C8 C7 1.6(8) . . . .
Rh1 N1 C9 C10 55.6(6) . . . .
Rh1 N1 C9 C13 -66.7(5) . . . .
P1 C21 C22 C23 -179.5(5) . . . .
P1 C21 C26 C25 -178.8(5) . . . .
P1 C31 C32 C33 178.8(6) . . . .
P1 C31 C36 C35 -175.4(5) . . . .
P1 C15 C20 C19 -179.9(5) . . . .
P1 C15 C16 C17 179.2(5) . . . .
O1 C1 C2 C3 179.8(5) . . . .
O1 C1 C7 C6 177.3(5) . . . .
O1 C1 C7 C8 -5.3(8) . . . .
N1 C9 C10 C11 -160.2(6) . . . .
N1 C9 C13 C12 151.3(5) . . . .
C1 C2 C3 C4 -176.2(5) . . . .
C1 C2 C3 C5 3.0(8) . . . .
C1 C7 C8 N1 -5.6(9) . . . .
C2 C1 C7 C6 -2.1(7) . . . .
C2 C1 C7 C8 175.4(5) . . . .
C2 C3 C5 C6 -2.4(8) . . . .
C3 C5 C6 C7 -0.5(9) . . . .
C4 C3 C5 C6 176.8(5) . . . .
C5 C6 C7 C1 2.7(8) . . . .
C5 C6 C7 C8 -174.9(5) . . . .
C6 C7 C8 N1 171.9(5) . . . .
C7 C1 C2 C3 -0.8(8) . . . .
C8 N1 C9 C10 -128.3(5) . . . .
C8 N1 C9 C13 109.4(5) . . . .
C9 N1 C8 C7 -174.6(5) . . . .
C9 C10 C11 C12 33.0(9) . . . .
C10 C9 C13 C12 23.0(6) . . . .
C10 C11 C12 C13 -19.3(9) . . . .
C11 C12 C13 C9 -2.6(8) . . . .
C13 C9 C10 C11 -33.9(7) . . . .
C21 P1 C31 C32 -39.8(6) . . . .
C21 P1 C31 C36 176.4(4) . . . .
C21 P1 C15 C20 40.2(5) . . . .
C21 P1 C15 C16 -166.5(5) . . . .
C21 C22 C23 C24 -55.4(8) . . . .
C22 C21 C26 C25 -54.6(8) . . . .
C22 C23 C24 C25 55.1(10) . . . .
C23 C24 C25 C26 -56.2(11) . . . .
C24 C25 C26 C21 56.0(10) . . . .
C26 C21 C22 C23 55.4(7) . . . .
C31 P1 C21 C22 172.8(4) . . . .
C31 P1 C21 C26 -63.2(5) . . . .
C31 P1 C15 C20 -70.8(5) . . . .
C31 P1 C15 C16 82.6(5) . . . .
C31 C32 C33 C34 36.4(12) . . . .
C32 C31 C36 C35 38.7(9) . . . .
C32 C33 C34 C35 -34.8(12) . . . .
C33 C34 C35 C36 35.7(12) . . . .
C34 C35 C36 C31 -37.9(10) . . . .
C36 C31 C32 C33 -38.0(11) . . . .
C18 C17 C16 C15 26.7(10) . . . .
C15 P1 C21 C22 65.1(4) . . . .
C15 P1 C21 C26 -170.8(4) . . . .
C15 P1 C31 C32 69.2(6) . . . .
C15 P1 C31 C36 -74.6(4) . . . .
C15 C20 C19 C18 -25.9(10) . . . .
C20 C15 C16 C17 -26.9(9) . . . .
C17 C18 C19 C20 25.5(11) . . . .
C16 C15 C20 C19 27.0(9) . . . .
C19 C18 C17 C16 -26.0(11) . . . .

loop_
_twin_individual_id
_twin_individual_mass_fraction_refined
1 0.98(4)
2 0.02(4)
